data_4111006
loop_
_publ_author_name
'Kyoji Tsuchikama'
'Yusuke Kuwata'
'Takanori Shibata'

_publ_section_title
;
 Highly Enantioselective Construction of a Chiral Spirocyclic Structure by
 the [2 + 2 + 2] Cycloaddition of Diynes andexo-Methylene Cyclic Compounds
;
_journal_name_full 'Journal of the American Chemical Society'
_journal_page_first 13686
_journal_page_last 13687
_journal_paper_doi 10.1021/ja064257u
_journal_volume 128
_journal_year 2006
_chemical_absolute_configuration 'CHOOSE rm ad rmad syn or unk'
_chemical_formula_moiety 'C21 H25 N O4 S '
_chemical_formula_sum 'C21 H25 N O4 S'
_chemical_formula_weight 387.49
_space_group_IT_number 4
_symmetry_cell_setting monoclinic
_symmetry_Int_Tables_number 4
_symmetry_space_group_name_Hall 'P 2yb'
_symmetry_space_group_name_H-M 'P 1 21 1'
_cell_angle_alpha 90.0000
_cell_angle_beta 90.09(2)
_cell_angle_gamma 90.0000
_cell_formula_units_Z 2
_cell_length_a 7.536(5)
_cell_length_b 9.322(5)
_cell_length_c 13.574(6)
_cell_measurement_reflns_used 9231
_cell_measurement_temperature 123.1
_cell_measurement_theta_max 27.5
_cell_measurement_theta_min 3.0
_cell_volume 953.6(9)
_computing_cell_refinement PROCESS-AUTO
_computing_data_collection PROCESS-AUTO
_computing_data_reduction CrystalStructure
_computing_publication_material 'CrystalStructure 3.7.0'
_computing_structure_refinement CRYSTALS
_computing_structure_solution SIR92
_diffrn_detector_area_resol_mean 10.00
_diffrn_measured_fraction_theta_full 0.997
_diffrn_measured_fraction_theta_max 0.997
_diffrn_measurement_device_type 'Rigaku RAXIS-RAPID'
_diffrn_measurement_method \w
_diffrn_radiation_type 'Mo K\a'
_diffrn_radiation_wavelength 0.71075
_diffrn_reflns_av_R_equivalents 0.016
_diffrn_reflns_limit_h_max 9
_diffrn_reflns_limit_h_min -9
_diffrn_reflns_limit_k_max 12
_diffrn_reflns_limit_k_min -10
_diffrn_reflns_limit_l_max 17
_diffrn_reflns_limit_l_min -16
_diffrn_reflns_number 9301
_diffrn_reflns_theta_full 27.48
_diffrn_reflns_theta_max 27.48
_exptl_absorpt_coefficient_mu 0.197
_exptl_absorpt_correction_T_max 0.943
_exptl_absorpt_correction_T_min 0.812
_exptl_absorpt_correction_type multi-scan
_exptl_absorpt_process_details
;
    Higashi, T. (1995). Program for Absorption Correction.
    Rigaku Corporation, Tokyo, Japan.
;
_exptl_crystal_colour colorless
_exptl_crystal_density_diffrn 1.349
_exptl_crystal_description prism
_exptl_crystal_F_000 412.00
_exptl_crystal_size_max 0.30
_exptl_crystal_size_mid 0.30
_exptl_crystal_size_min 0.30
_refine_diff_density_max 1.10
_refine_diff_density_min -0.71
_refine_ls_abs_structure_details 'Flack, H. D. (1983), Acta Cryst. A39, 876-881.  1822 Friedel Pairs'
_refine_ls_abs_structure_Flack -0.04(5)
_refine_ls_extinction_method none
_refine_ls_goodness_of_fit_ref 0.966
_refine_ls_hydrogen_treatment refall
_refine_ls_number_parameters 270
_refine_ls_number_reflns 4029
_refine_ls_R_factor_gt 0.0448
_refine_ls_shift/su_max 0.0000
_refine_ls_structure_factor_coef Fsqd
_refine_ls_weighting_details 'w = 1/[0.0038Fo^2^ + 1.0000\s(Fo^2^)]/(4Fo^2^)'
_refine_ls_weighting_scheme calc
_refine_ls_wR_factor_ref 0.1239
_reflns_number_gt 4026
_reflns_number_total 4138
_reflns_threshold_expression F^2^>2.0\s(F^2^)
_cod_data_source_file ja064257usi20060627_112627.cif
_cod_data_source_block '_kama0403'
_cod_original_formula_sum 'C21 H25 N O4 S '
_cod_database_code 4111006

loop_
_symmetry_equiv_pos_site_id
_symmetry_equiv_pos_as_xyz
1 +X,+Y,+Z
2 -X,1/2+Y,-Z

loop_
_atom_site_label
_atom_site_type_symbol
_atom_site_fract_x
_atom_site_fract_y
_atom_site_fract_z
_atom_site_U_iso_or_equiv
_atom_site_adp_type
_atom_site_occupancy
_atom_site_symmetry_multiplicity
_atom_site_calc_flag
_atom_site_refinement_flags
S(1) S 0.93147(5) 0.14201(6) 0.23671(3) 0.01658(11) Uani 1.00 1 d .
O(2) O 0.41930(19) 0.06241(18) 0.72643(11) 0.0253(3) Uani 1.00 1 d .
O(3) O 0.6070(2) 0.06623(18) 0.84821(10) 0.0235(3) Uani 1.00 1 d .
O(4) O 1.00574(19) 0.27438(17) 0.20155(11) 0.0241(3) Uani 1.00 1 d .
O(5) O 1.03025(19) 0.01097(17) 0.22936(11) 0.0229(3) Uani 1.00 1 d .
N(6) N 0.8910(2) 0.16522(18) 0.35317(11) 0.0156(3) Uani 1.00 1 d .
C(7) C 0.7154(2) 0.3636(2) 0.56166(12) 0.0143(3) Uani 1.00 1 d .
C(8) C 0.6744(2) -0.0238(2) 0.15205(14) 0.0206(4) Uani 1.00 1 d .
C(9) C 0.7015(2) -0.1069(2) 0.60197(13) 0.0186(4) Uani 1.00 1 d .
C(10) C 0.8278(2) 0.3065(2) 0.38842(12) 0.0164(4) Uani 1.00 1 d .
C(11) C 0.6404(2) 0.3013(2) 0.65500(12) 0.0160(4) Uani 1.00 1 d .
C(12) C 0.7071(2) 0.1484(2) 0.68073(12) 0.0139(3) Uani 1.00 1 d .
C(13) C 0.7195(2) 0.05237(19) 0.58939(12) 0.0141(4) Uani 1.00 1 d .
C(14) C 0.4609(2) 0.2080(2) 0.10398(14) 0.0262(5) Uani 1.00 1 d .
C(15) C 0.6211(2) 0.2315(2) 0.15384(13) 0.0231(4) Uani 1.00 1 d .
C(16) C 0.5686(2) 0.0887(2) 0.75227(12) 0.0178(4) Uani 1.00 1 d .
C(17) C 0.8879(2) 0.1963(2) 0.83461(13) 0.0195(4) Uani 1.00 1 d .
C(18) C 0.7106(2) 0.5225(2) 0.54921(14) 0.0191(4) Uani 1.00 1 d .
C(19) C 0.7687(2) 0.2712(2) 0.49192(12) 0.0144(3) Uani 1.00 1 d .
C(20) C 0.4096(2) 0.0705(2) 0.07518(13) 0.0248(4) Uani 1.00 1 d .
C(21) C 0.8952(2) 0.1555(2) 0.72605(12) 0.0168(4) Uani 1.00 1 d .
C(22) C 0.7599(2) 0.1162(2) 0.50416(12) 0.0145(3) Uani 1.00 1 d .
C(23) C 0.5171(2) -0.0452(2) 0.10154(14) 0.0230(4) Uani 1.00 1 d .
C(24) C 0.7845(2) 0.0834(2) 0.88887(13) 0.0233(4) Uani 1.00 1 d .
C(25) C 0.8072(2) 0.0459(2) 0.40746(12) 0.0171(4) Uani 1.00 1 d .
C(26) C 0.7275(2) 0.1138(2) 0.17628(12) 0.0180(4) Uani 1.00 1 d .
C(27) C 0.2458(2) 0.0493(3) 0.01347(17) 0.0347(6) Uani 1.00 1 d .
H(1) H 0.7455 -0.1039 0.1700 0.025 Uiso 1.00 1 c R
H(2) H 0.8156 -0.1473 0.6127 0.024 Uiso 1.00 1 c R
H(3) H 0.6506 -0.1473 0.5442 0.024 Uiso 1.00 1 c R
H(4) H 0.6276 -0.1271 0.6569 0.024 Uiso 1.00 1 c R
H(5) H 0.9207 0.3754 0.3881 0.020 Uiso 1.00 1 c R
H(6) H 0.7318 0.3405 0.3495 0.020 Uiso 1.00 1 c R
H(7) H 0.6700 0.3635 0.7080 0.019 Uiso 1.00 1 c R
H(8) H 0.5151 0.2971 0.6479 0.020 Uiso 1.00 1 c R
H(9) H 0.3867 0.2870 0.0881 0.032 Uiso 1.00 1 c R
H(10) H 0.6564 0.3254 0.1727 0.027 Uiso 1.00 1 c R
H(11) H 1.0045 0.2030 0.8609 0.024 Uiso 1.00 1 c R
H(12) H 0.8297 0.2862 0.8412 0.023 Uiso 1.00 1 c R
H(13) H 0.6033 0.5493 0.5174 0.024 Uiso 1.00 1 c R
H(14) H 0.8087 0.5525 0.5104 0.024 Uiso 1.00 1 c R
H(15) H 0.7167 0.5669 0.6121 0.024 Uiso 1.00 1 c R
H(16) H 0.9493 0.0638 0.7206 0.021 Uiso 1.00 1 c R
H(17) H 0.9636 0.2240 0.6908 0.021 Uiso 1.00 1 c R
H(18) H 0.4812 -0.1396 0.0843 0.027 Uiso 1.00 1 c R
H(19) H 0.7760 0.1085 0.9565 0.028 Uiso 1.00 1 c R
H(20) H 0.8454 -0.0054 0.8827 0.028 Uiso 1.00 1 c R
H(21) H 0.7039 0.0127 0.3743 0.021 Uiso 1.00 1 c R
H(22) H 0.8871 -0.0318 0.4167 0.020 Uiso 1.00 1 c R
H(23) H 0.1459 0.0380 0.0553 0.043 Uiso 1.00 1 c R
H(24) H 0.2584 -0.0336 -0.0267 0.042 Uiso 1.00 1 c R
H(25) H 0.2294 0.1312 -0.0272 0.042 Uiso 1.00 1 c R

loop_
_atom_site_aniso_label
_atom_site_aniso_U_11
_atom_site_aniso_U_22
_atom_site_aniso_U_33
_atom_site_aniso_U_12
_atom_site_aniso_U_13
_atom_site_aniso_U_23
S(1) 0.0184(2) 0.0181(2) 0.0132(2) 0.00101(16) 0.00310(13) -0.00056(14)
O(2) 0.0199(6) 0.0306(9) 0.0254(6) -0.0076(5) 0.0019(5) 0.0006(5)
O(3) 0.0270(7) 0.0281(8) 0.0154(6) -0.0046(5) 0.0041(5) 0.0029(5)
O(4) 0.0293(7) 0.0250(8) 0.0181(6) -0.0061(5) 0.0060(5) 0.0015(5)
O(5) 0.0226(6) 0.0248(7) 0.0212(6) 0.0080(5) 0.0036(5) -0.0037(5)
N(6) 0.0201(7) 0.0141(8) 0.0127(6) 0.0018(5) 0.0017(5) -0.0012(5)
C(7) 0.0176(7) 0.0127(8) 0.0128(7) -0.0015(5) -0.0010(5) 0.0006(6)
C(8) 0.0266(9) 0.0201(10) 0.0150(8) 0.0010(7) 0.0013(6) 0.0029(6)
C(9) 0.0239(8) 0.0141(9) 0.0179(8) -0.0007(6) 0.0014(6) 0.0018(6)
C(10) 0.0199(8) 0.0128(8) 0.0165(8) 0.0020(6) 0.0026(6) -0.0001(6)
C(11) 0.0199(8) 0.0135(8) 0.0147(7) 0.0039(6) 0.0023(5) 0.0005(6)
C(12) 0.0164(7) 0.0126(7) 0.0126(6) -0.0009(6) 0.0011(5) -0.0005(6)
C(13) 0.0158(8) 0.0112(8) 0.0154(7) -0.0004(5) -0.0014(6) -0.0021(5)
C(14) 0.0280(10) 0.0309(11) 0.0196(9) 0.0076(8) -0.0024(7) 0.0031(7)
C(15) 0.0291(9) 0.0221(11) 0.0182(8) 0.0047(7) -0.0004(7) -0.0001(7)
C(16) 0.0234(9) 0.0136(8) 0.0165(7) -0.0019(6) 0.0032(6) -0.0005(6)
C(17) 0.0256(9) 0.0178(9) 0.0152(8) -0.0045(7) -0.0027(6) -0.0006(6)
C(18) 0.0217(8) 0.0139(9) 0.0217(8) 0.0005(6) -0.0004(6) -0.0003(6)
C(19) 0.0157(7) 0.0142(8) 0.0133(7) -0.0009(6) -0.0012(5) 0.0019(6)
C(20) 0.0239(9) 0.0373(12) 0.0132(7) 0.0008(8) 0.0027(6) 0.0008(7)
C(21) 0.0179(7) 0.0174(9) 0.0152(7) -0.0030(7) -0.0003(5) -0.0012(6)
C(22) 0.0160(7) 0.0144(9) 0.0131(7) 0.0012(5) -0.0008(5) -0.0023(6)
C(23) 0.0268(9) 0.0253(10) 0.0170(8) -0.0042(7) 0.0013(7) 0.0018(7)
C(24) 0.0330(10) 0.0207(9) 0.0163(8) -0.0032(7) -0.0018(7) 0.0014(7)
C(25) 0.0205(8) 0.0168(9) 0.0139(7) -0.0002(6) 0.0032(6) -0.0009(6)
C(26) 0.0232(8) 0.0196(10) 0.0112(6) 0.0018(6) 0.0003(5) 0.0019(6)
C(27) 0.0262(11) 0.0566(16) 0.0212(9) -0.0012(9) -0.0012(8) 0.0045(9)

loop_
_atom_type_symbol
_atom_type_description
_atom_type_scat_dispersion_real
_atom_type_scat_dispersion_imag
_atom_type_scat_source
C C 0.003 0.002
;
International Tables for Crystallography
(1992, Vol. C, Tables 4.2.6.8 and 6.1.1.4)
;
H H 0.000 0.000
;
International Tables for Crystallography
(1992, Vol. C, Table 6.1.1.4)
;
N N 0.006 0.003
;
International Tables for Crystallography
(1992, Vol. C, Tables 4.2.6.8 and 6.1.1.4)
;
O O 0.011 0.006
;
International Tables for Crystallography
(1992, Vol. C, Tables 4.2.6.8 and 6.1.1.4)
;
S S 0.125 0.123
;
International Tables for Crystallography
(1992, Vol. C, Tables 4.2.6.8 and 6.1.1.4)
;

loop_
_geom_angle_atom_site_label_1
_geom_angle_atom_site_label_2
_geom_angle_atom_site_label_3
_geom_angle
O(4) S(1) O(5) 120.39(8)
O(4) S(1) N(6) 106.41(8)
O(4) S(1) C(26) 108.28(8)
O(5) S(1) N(6) 106.22(8)
O(5) S(1) C(26) 107.06(8)
N(6) S(1) C(26) 107.94(7)
C(16) O(3) C(24) 122.99(15)
S(1) N(6) C(10) 119.59(12)
S(1) N(6) C(25) 117.78(12)
C(10) N(6) C(25) 111.77(13)
C(11) C(7) C(18) 118.04(15)
C(11) C(7) C(19) 117.34(16)
C(18) C(7) C(19) 124.39(16)
C(23) C(8) C(26) 119.91(18)
N(6) C(10) C(19) 101.68(14)
C(7) C(11) C(12) 115.01(14)
C(11) C(12) C(13) 112.01(13)
C(11) C(12) C(16) 104.82(14)
C(11) C(12) C(21) 110.27(15)
C(13) C(12) C(16) 110.09(15)
C(13) C(12) C(21) 106.86(13)
C(16) C(12) C(21) 112.88(13)
C(9) C(13) C(12) 118.70(15)
C(9) C(13) C(22) 124.04(16)
C(12) C(13) C(22) 117.05(15)
C(15) C(14) C(20) 121.2(2)
C(14) C(15) C(26) 118.57(19)
O(2) C(16) O(3) 116.65(17)
O(2) C(16) C(12) 121.81(16)
O(3) C(16) C(12) 121.52(15)
C(21) C(17) C(24) 108.60(16)
C(7) C(19) C(10) 127.25(16)
C(7) C(19) C(22) 122.88(16)
C(10) C(19) C(22) 109.61(14)
C(14) C(20) C(23) 118.55(19)
C(14) C(20) C(27) 120.3(2)
C(23) C(20) C(27) 121.1(2)
C(12) C(21) C(17) 111.15(14)
C(13) C(22) C(19) 123.44(16)
C(13) C(22) C(25) 127.82(17)
C(19) C(22) C(25) 108.72(14)
C(8) C(23) C(20) 120.8(2)
O(3) C(24) C(17) 111.59(16)
N(6) C(25) C(22) 102.02(14)
S(1) C(26) C(8) 120.06(14)
S(1) C(26) C(15) 119.12(14)
C(8) C(26) C(15) 120.83(17)
C(23) C(8) H(1) 119.8
C(26) C(8) H(1) 120.3
C(13) C(9) H(2) 109.1
C(13) C(9) H(3) 109.5
C(13) C(9) H(4) 109.8
H(2) C(9) H(3) 109.5
H(2) C(9) H(4) 109.5
H(3) C(9) H(4) 109.5
N(6) C(10) H(5) 111.3
N(6) C(10) H(6) 111.2
C(19) C(10) H(5) 111.7
C(19) C(10) H(6) 111.3
H(5) C(10) H(6) 109.5
C(7) C(11) H(7) 108.3
C(7) C(11) H(8) 107.7
C(12) C(11) H(7) 108.4
C(12) C(11) H(8) 107.9
H(7) C(11) H(8) 109.5
C(15) C(14) H(9) 119.7
C(20) C(14) H(9) 119.1
C(14) C(15) H(10) 121.0
C(26) C(15) H(10) 120.4
C(21) C(17) H(11) 110.1
C(21) C(17) H(12) 109.2
C(24) C(17) H(11) 110.0
C(24) C(17) H(12) 109.4
H(11) C(17) H(12) 109.5
C(7) C(18) H(13) 109.5
C(7) C(18) H(14) 109.7
C(7) C(18) H(15) 109.3
H(13) C(18) H(14) 109.5
H(13) C(18) H(15) 109.5
H(14) C(18) H(15) 109.5
C(12) C(21) H(16) 108.9
C(12) C(21) H(17) 109.0
C(17) C(21) H(16) 108.5
C(17) C(21) H(17) 109.8
H(16) C(21) H(17) 109.5
C(8) C(23) H(18) 119.9
C(20) C(23) H(18) 119.2
O(3) C(24) H(19) 109.3
O(3) C(24) H(20) 108.4
C(17) C(24) H(19) 109.7
C(17) C(24) H(20) 108.4
H(19) C(24) H(20) 109.5
N(6) C(25) H(21) 111.1
N(6) C(25) H(22) 111.6
C(22) C(25) H(21) 111.0
C(22) C(25) H(22) 111.5
H(21) C(25) H(22) 109.5
C(20) C(27) H(23) 109.4
C(20) C(27) H(24) 110.1
C(20) C(27) H(25) 108.9
H(23) C(27) H(24) 109.5
H(23) C(27) H(25) 109.5
H(24) C(27) H(25) 109.5

loop_
_geom_bond_atom_site_label_1
_geom_bond_atom_site_label_2
_geom_bond_distance
S(1) O(4) 1.4368(16)
S(1) O(5) 1.4341(16)
S(1) N(6) 1.6249(15)
S(1) C(26) 1.7610(18)
O(2) C(16) 1.203(2)
O(3) C(16) 1.350(2)
O(3) C(24) 1.455(2)
N(6) C(10) 1.480(2)
N(6) C(25) 1.477(2)
C(7) C(11) 1.505(2)
C(7) C(18) 1.491(2)
C(7) C(19) 1.342(2)
C(8) C(23) 1.383(2)
C(8) C(26) 1.384(2)
C(9) C(13) 1.501(2)
C(10) C(19) 1.511(2)
C(11) C(12) 1.551(2)
C(12) C(13) 1.532(2)
C(12) C(16) 1.531(2)
C(12) C(21) 1.546(2)
C(13) C(22) 1.337(2)
C(14) C(15) 1.400(3)
C(14) C(20) 1.394(3)
C(15) C(26) 1.392(2)
C(17) C(21) 1.523(2)
C(17) C(24) 1.503(2)
C(19) C(22) 1.456(2)
C(20) C(23) 1.395(3)
C(20) C(27) 1.504(3)
C(22) C(25) 1.510(2)
C(8) H(1) 0.950
C(9) H(2) 0.950
C(9) H(3) 0.950
C(9) H(4) 0.950
C(10) H(5) 0.950
C(10) H(6) 0.950
C(11) H(7) 0.950
C(11) H(8) 0.950
C(14) H(9) 0.950
C(15) H(10) 0.950
C(17) H(11) 0.950
C(17) H(12) 0.950
C(18) H(13) 0.950
C(18) H(14) 0.950
C(18) H(15) 0.950
C(21) H(16) 0.950
C(21) H(17) 0.950
C(23) H(18) 0.950
C(24) H(19) 0.950
C(24) H(20) 0.950
C(25) H(21) 0.950
C(25) H(22) 0.950
C(27) H(23) 0.950
C(27) H(24) 0.950
C(27) H(25) 0.950

loop_
_geom_contact_atom_site_label_1
_geom_contact_atom_site_label_2
_geom_contact_distance
_geom_contact_site_symmetry_2
S(1) C(8) 2.731(2) .
S(1) C(10) 2.6847(18) .
S(1) C(15) 2.725(2) .
S(1) C(25) 2.6571(18) .
O(2) O(3) 2.174(2) .
O(2) C(9) 3.143(2) .
O(2) C(10) 3.403(2) 64602
O(2) C(11) 2.946(2) .
O(2) C(12) 2.395(2) .
O(2) C(13) 2.933(2) .
O(2) C(15) 3.500(2) 64602
O(2) C(24) 3.529(2) .
O(3) O(2) 2.174(2) .
O(3) C(11) 3.427(2) .
O(3) C(12) 2.516(2) .
O(3) C(14) 3.441(2) 64602
O(3) C(15) 3.563(2) 64602
O(3) C(17) 2.446(2) .
O(3) C(20) 3.424(2) 55601
O(3) C(21) 2.859(2) .
O(3) C(27) 3.534(2) 55601
O(4) O(5) 2.491(2) .
O(4) N(6) 2.454(2) .
O(4) C(10) 2.887(2) .
O(4) C(15) 2.996(2) .
O(4) C(24) 3.509(2) 75602
O(4) C(26) 2.599(2) .
O(5) O(4) 2.491(2) .
O(5) N(6) 2.449(2) .
O(5) C(8) 2.896(2) .
O(5) C(11) 3.526(2) 74602
O(5) C(17) 3.121(2) 74602
O(5) C(18) 3.583(2) 74602
O(5) C(20) 3.589(2) 65501
O(5) C(21) 3.415(2) 74602
O(5) C(25) 2.965(2) .
O(5) C(26) 2.577(2) .
O(5) C(27) 3.372(2) 65501
N(6) O(4) 2.454(2) .
N(6) O(5) 2.449(2) .
N(6) C(15) 3.439(2) .
N(6) C(18) 3.539(2) 74602
N(6) C(19) 2.320(2) .
N(6) C(22) 2.322(2) .
N(6) C(26) 2.739(2) .
C(7) C(10) 2.557(2) .
C(7) C(12) 2.578(2) .
C(7) C(13) 2.926(2) .
C(7) C(21) 3.251(2) .
C(7) C(22) 2.458(2) .
C(8) S(1) 2.731(2) .
C(8) O(5) 2.896(2) .
C(8) C(14) 2.771(3) .
C(8) C(15) 2.414(3) .
C(8) C(20) 2.416(2) .
C(9) O(2) 3.143(2) .
C(9) C(12) 2.609(2) .
C(9) C(16) 2.915(2) .
C(9) C(18) 3.529(2) 54501
C(9) C(21) 3.308(2) .
C(9) C(22) 2.507(2) .
C(9) C(25) 3.105(2) .
C(10) S(1) 2.6847(18) .
C(10) O(2) 3.403(2) 65602
C(10) O(4) 2.887(2) .
C(10) C(7) 2.557(2) .
C(10) C(18) 3.099(2) .
C(10) C(22) 2.425(2) .
C(10) C(25) 2.449(2) .
C(10) C(26) 3.476(2) .
C(11) O(2) 2.946(2) .
C(11) O(3) 3.427(2) .
C(11) O(5) 3.526(2) 75602
C(11) C(13) 2.556(2) .
C(11) C(16) 2.443(2) .
C(11) C(17) 3.219(2) .
C(11) C(18) 2.568(2) .
C(11) C(19) 2.433(2) .
C(11) C(21) 2.541(2) .
C(11) C(22) 2.826(2) .
C(12) O(2) 2.395(2) .
C(12) O(3) 2.516(2) .
C(12) C(7) 2.578(2) .
C(12) C(9) 2.609(2) .
C(12) C(17) 2.532(2) .
C(12) C(19) 2.846(2) .
C(12) C(22) 2.449(2) .
C(12) C(24) 2.947(2) .
C(13) O(2) 2.933(2) .
C(13) C(7) 2.926(2) .
C(13) C(11) 2.556(2) .
C(13) C(16) 2.511(2) .
C(13) C(19) 2.460(2) .
C(13) C(21) 2.472(2) .
C(13) C(25) 2.558(2) .
C(14) O(3) 3.441(2) 65602
C(14) C(8) 2.771(3) .
C(14) C(23) 2.398(3) .
C(14) C(26) 2.400(2) .
C(14) C(27) 2.514(3) .
C(15) S(1) 2.725(2) .
C(15) O(2) 3.500(2) 65602
C(15) O(3) 3.563(2) 65602
C(15) O(4) 2.996(2) .
C(15) N(6) 3.439(2) .
C(15) C(8) 2.414(3) .
C(15) C(20) 2.434(3) .
C(15) C(23) 2.787(3) .
C(16) C(9) 2.915(2) .
C(16) C(11) 2.443(2) .
C(16) C(13) 2.511(2) .
C(16) C(17) 2.835(2) .
C(16) C(21) 2.564(2) .
C(16) C(24) 2.465(2) .
C(17) O(3) 2.446(2) .
C(17) O(5) 3.121(2) 75602
C(17) C(11) 3.219(2) .
C(17) C(12) 2.532(2) .
C(17) C(16) 2.835(2) .
C(18) O(5) 3.583(2) 75602
C(18) N(6) 3.539(2) 75602
C(18) C(9) 3.529(2) 56501
C(18) C(10) 3.099(2) .
C(18) C(11) 2.568(2) .
C(18) C(19) 2.506(2) .
C(19) N(6) 2.320(2) .
C(19) C(11) 2.433(2) .
C(19) C(12) 2.846(2) .
C(19) C(13) 2.460(2) .
C(19) C(18) 2.506(2) .
C(19) C(21) 3.488(2) .
C(19) C(25) 2.411(2) .
C(20) O(3) 3.424(2) 55401
C(20) O(5) 3.589(2) 45501
C(20) C(8) 2.416(2) .
C(20) C(15) 2.434(3) .
C(20) C(26) 2.788(2) .
C(21) O(3) 2.859(2) .
C(21) O(5) 3.415(2) 75602
C(21) C(7) 3.251(2) .
C(21) C(9) 3.308(2) .
C(21) C(11) 2.541(2) .
C(21) C(13) 2.472(2) .
C(21) C(16) 2.564(2) .
C(21) C(19) 3.488(2) .
C(21) C(22) 3.199(2) .
C(21) C(24) 2.457(2) .
C(22) N(6) 2.322(2) .
C(22) C(7) 2.458(2) .
C(22) C(9) 2.507(2) .
C(22) C(10) 2.425(2) .
C(22) C(11) 2.826(2) .
C(22) C(12) 2.449(2) .
C(22) C(21) 3.199(2) .
C(23) C(14) 2.398(3) .
C(23) C(15) 2.787(3) .
C(23) C(26) 2.395(2) .
C(23) C(27) 2.525(3) .
C(24) O(2) 3.529(2) .
C(24) O(4) 3.509(2) 74602
C(24) C(12) 2.947(2) .
C(24) C(16) 2.465(2) .
C(24) C(21) 2.457(2) .
C(25) S(1) 2.6571(18) .
C(25) O(5) 2.965(2) .
C(25) C(9) 3.105(2) .
C(25) C(10) 2.449(2) .
C(25) C(13) 2.558(2) .
C(25) C(19) 2.411(2) .
C(25) C(26) 3.256(2) .
C(26) O(4) 2.599(2) .
C(26) O(5) 2.577(2) .
C(26) N(6) 2.739(2) .
C(26) C(10) 3.476(2) .
C(26) C(14) 2.400(2) .
C(26) C(20) 2.788(2) .
C(26) C(23) 2.395(2) .
C(26) C(25) 3.256(2) .
C(27) O(3) 3.534(2) 55401
C(27) O(5) 3.372(2) 45501
C(27) C(14) 2.514(3) .
C(27) C(23) 2.525(3) .
S(1) H(1) 2.835 .
S(1) H(2) 3.414 75602
S(1) H(5) 2.994 .
S(1) H(6) 2.835 .
S(1) H(10) 2.823 .
S(1) H(15) 3.423 74602
S(1) H(21) 2.809 .
S(1) H(22) 2.951 .
S(1) H(23) 3.102 65501
O(2) H(4) 2.546 .
O(2) H(5) 3.465 64602
O(2) H(6) 2.576 64602
O(2) H(7) 3.393 .
O(2) H(8) 2.539 .
O(2) H(10) 2.662 64602
O(2) H(13) 3.316 64602
O(2) H(16) 3.543 45501
O(3) H(4) 3.165 .
O(3) H(7) 3.396 .
O(3) H(8) 3.535 .
O(3) H(9) 2.743 64602
O(3) H(10) 3.010 64602
O(3) H(11) 3.260 .
O(3) H(12) 2.652 .
O(3) H(16) 3.110 .
O(3) H(18) 2.966 65602
O(3) H(19) 1.983 .
O(3) H(20) 1.972 .
O(3) H(24) 3.266 55601
O(3) H(25) 3.368 55601
O(4) H(2) 2.948 75602
O(4) H(4) 3.486 75602
O(4) H(5) 2.778 .
O(4) H(6) 2.948 .
O(4) H(9) 3.262 65501
O(4) H(10) 2.704 .
O(4) H(16) 2.917 75602
O(4) H(20) 2.605 75602
O(4) H(23) 3.149 65501
O(4) H(24) 3.576 65502
O(5) H(1) 2.529 .
O(5) H(7) 2.777 74602
O(5) H(11) 3.132 74602
O(5) H(12) 2.535 74602
O(5) H(15) 2.920 74602
O(5) H(17) 2.886 74602
O(5) H(21) 3.152 .
O(5) H(22) 2.792 .
O(5) H(23) 2.532 65501
N(6) H(2) 2.855 75602
N(6) H(5) 2.028 .
N(6) H(6) 2.028 .
N(6) H(10) 3.369 .
N(6) H(14) 3.105 74602
N(6) H(15) 3.130 74602
N(6) H(21) 2.023 .
N(6) H(22) 2.029 .
C(7) H(3) 3.110 65602
C(7) H(5) 2.823 .
C(7) H(6) 2.891 .
C(7) H(7) 2.016 .
C(7) H(8) 2.009 .
C(7) H(13) 2.017 .
C(7) H(14) 2.019 .
C(7) H(15) 2.015 .
C(7) H(17) 2.873 .
C(7) H(21) 3.561 65602
C(7) H(22) 3.164 75602
C(8) H(7) 3.386 64602
C(8) H(8) 3.495 64602
C(8) H(10) 3.270 .
C(8) H(11) 3.518 74602
C(8) H(18) 2.031 .
C(8) H(19) 3.026 55401
C(8) H(21) 3.043 .
C(9) H(5) 2.855 74602
C(9) H(6) 3.368 64602
C(9) H(13) 3.483 54501
C(9) H(13) 3.164 64602
C(9) H(14) 3.504 54501
C(9) H(15) 3.045 54501
C(9) H(16) 2.933 .
C(9) H(21) 3.286 .
C(9) H(22) 2.964 .
C(10) H(2) 2.721 75602
C(10) H(4) 3.541 65602
C(10) H(10) 3.204 .
C(10) H(13) 3.326 .
C(10) H(14) 2.832 .
C(10) H(16) 3.282 75602
C(10) H(21) 2.900 .
C(10) H(22) 3.208 .
C(11) H(3) 3.512 65602
C(11) H(12) 2.904 .
C(11) H(13) 2.985 .
C(11) H(14) 3.309 .
C(11) H(15) 2.608 .
C(11) H(16) 3.333 .
C(11) H(17) 2.585 .
C(11) H(21) 3.282 65602
C(12) H(2) 3.020 .
C(12) H(3) 3.348 .
C(12) H(4) 2.656 .
C(12) H(7) 2.059 .
C(12) H(8) 2.053 .
C(12) H(11) 3.353 .
C(12) H(12) 2.692 .
C(12) H(16) 2.060 .
C(12) H(17) 2.062 .
C(12) H(20) 3.263 .
C(13) H(2) 2.022 .
C(13) H(3) 2.027 .
C(13) H(4) 2.030 .
C(13) H(5) 3.188 74602
C(13) H(7) 3.338 .
C(13) H(8) 2.866 .
C(13) H(13) 2.830 64602
C(13) H(16) 2.484 .
C(13) H(17) 2.799 .
C(13) H(21) 2.945 .
C(13) H(22) 2.778 .
C(14) H(10) 2.057 .
C(14) H(18) 3.255 .
C(14) H(18) 2.958 65502
C(14) H(19) 3.243 55401
C(14) H(20) 3.536 65602
C(14) H(23) 2.929 .
C(14) H(24) 3.246 .
C(14) H(24) 3.375 65502
C(14) H(25) 2.592 .
C(15) H(1) 3.271 .
C(15) H(4) 3.445 65602
C(15) H(6) 2.962 .
C(15) H(9) 2.044 .
C(15) H(18) 3.533 65502
C(15) H(19) 3.140 55401
C(15) H(24) 2.934 65502
C(16) H(2) 3.451 .
C(16) H(4) 2.433 .
C(16) H(6) 3.518 64602
C(16) H(7) 2.740 .
C(16) H(8) 2.438 .
C(16) H(9) 3.566 64602
C(16) H(10) 3.153 64602
C(16) H(12) 2.952 .
C(16) H(16) 2.911 .
C(16) H(17) 3.340 .
C(16) H(18) 3.387 65602
C(16) H(19) 3.186 .
C(16) H(20) 2.871 .
C(17) H(1) 3.333 75602
C(17) H(7) 2.841 .
C(17) H(16) 2.034 .
C(17) H(17) 2.050 .
C(17) H(18) 3.361 65602
C(17) H(19) 2.030 .
C(17) H(20) 2.016 .
C(17) H(23) 3.527 65602
C(17) H(25) 3.240 65601
C(18) H(2) 3.292 56501
C(18) H(3) 3.112 56501
C(18) H(3) 3.393 65602
C(18) H(5) 3.030 .
C(18) H(6) 3.202 .
C(18) H(7) 2.634 .
C(18) H(8) 2.896 .
C(18) H(21) 3.295 65602
C(18) H(22) 3.108 75602
C(19) H(2) 3.525 75602
C(19) H(3) 3.286 65602
C(19) H(5) 2.061 .
C(19) H(6) 2.057 .
C(19) H(7) 3.147 .
C(19) H(8) 2.864 .
C(19) H(13) 2.897 .
C(19) H(13) 3.486 64602
C(19) H(14) 2.651 .
C(19) H(15) 3.227 .
C(19) H(17) 3.103 .
C(19) H(21) 2.931 .
C(19) H(22) 3.134 .
C(19) H(22) 3.410 75602
C(20) H(1) 3.270 .
C(20) H(7) 3.571 64602
C(20) H(9) 2.034 .
C(20) H(10) 3.294 .
C(20) H(12) 3.401 64602
C(20) H(18) 2.035 .
C(20) H(18) 3.560 65502
C(20) H(19) 3.218 55401
C(20) H(23) 2.028 .
C(20) H(24) 2.036 .
C(20) H(25) 2.022 .
C(21) H(2) 3.270 .
C(21) H(4) 3.447 .
C(21) H(5) 3.339 74602
C(21) H(7) 2.589 .
C(21) H(8) 3.326 .
C(21) H(11) 2.054 .
C(21) H(12) 2.043 .
C(21) H(19) 3.286 .
C(21) H(20) 2.630 .
C(22) H(2) 2.895 .
C(22) H(3) 2.647 .
C(22) H(4) 3.231 .
C(22) H(5) 3.130 .
C(22) H(5) 3.600 74602
C(22) H(6) 2.970 .
C(22) H(8) 3.173 .
C(22) H(13) 2.822 64602
C(22) H(14) 3.312 74602
C(22) H(16) 3.301 .
C(22) H(17) 3.127 .
C(22) H(21) 2.053 .
C(22) H(22) 2.059 .
C(23) H(1) 2.030 .
C(23) H(7) 3.067 64602
C(23) H(9) 3.254 .
C(23) H(9) 3.099 64502
C(23) H(12) 3.148 64602
C(23) H(19) 3.122 55401
C(23) H(23) 2.969 .
C(23) H(24) 2.614 .
C(23) H(25) 3.232 .
C(24) H(9) 3.065 64602
C(24) H(11) 2.034 .
C(24) H(12) 2.027 .
C(24) H(16) 2.608 .
C(24) H(17) 3.283 .
C(24) H(18) 3.288 65602
C(24) H(23) 3.562 65601
C(24) H(25) 3.568 65601
C(25) H(1) 3.543 .
C(25) H(2) 3.318 .
C(25) H(3) 2.843 .
C(25) H(5) 3.200 .
C(25) H(6) 2.913 .
C(25) H(8) 3.440 64602
C(25) H(13) 3.259 64602
C(25) H(14) 3.101 74602
C(26) H(1) 2.036 .
C(26) H(6) 3.161 .
C(26) H(9) 3.260 .
C(26) H(10) 2.044 .
C(26) H(18) 3.252 .
C(26) H(19) 3.006 55401
C(26) H(21) 2.854 .
C(27) H(9) 2.657 .
C(27) H(10) 3.360 64502
C(27) H(11) 3.105 45401
C(27) H(12) 3.198 64602
C(27) H(18) 2.677 .
C(27) H(20) 3.535 45401
H(1) S(1) 2.835 .
H(1) O(5) 2.529 .
H(1) C(15) 3.271 .
H(1) C(17) 3.333 74602
H(1) C(20) 3.270 .
H(1) C(23) 2.030 .
H(1) C(25) 3.543 .
H(1) C(26) 2.036 .
H(1) H(7) 3.558 64602
H(1) H(8) 3.292 64602
H(1) H(11) 2.640 74602
H(1) H(12) 3.365 74602
H(1) H(17) 3.307 74602
H(1) H(18) 2.329 .
H(1) H(19) 3.517 55401
H(1) H(21) 2.995 .
H(1) H(22) 3.576 .
H(1) H(25) 3.145 64502
H(2) S(1) 3.414 74602
H(2) O(4) 2.948 74602
H(2) N(6) 2.855 74602
H(2) C(10) 2.721 74602
H(2) C(12) 3.020 .
H(2) C(13) 2.022 .
H(2) C(16) 3.451 .
H(2) C(18) 3.292 54501
H(2) C(19) 3.525 74602
H(2) C(21) 3.270 .
H(2) C(22) 2.895 .
H(2) C(25) 3.318 .
H(2) H(3) 1.551 .
H(2) H(4) 1.551 .
H(2) H(5) 1.998 74602
H(2) H(6) 3.451 74602
H(2) H(13) 3.496 54501
H(2) H(14) 3.124 54501
H(2) H(15) 2.766 54501
H(2) H(16) 2.651 .
H(2) H(22) 2.922 .
H(3) C(7) 3.110 64602
H(3) C(11) 3.512 64602
H(3) C(12) 3.348 .
H(3) C(13) 2.027 .
H(3) C(18) 3.112 54501
H(3) C(18) 3.393 64602
H(3) C(19) 3.286 64602
H(3) C(22) 2.647 .
H(3) C(25) 2.843 .
H(3) H(2) 1.551 .
H(3) H(4) 1.551 .
H(3) H(5) 3.364 74602
H(3) H(6) 3.227 64602
H(3) H(8) 2.936 64602
H(3) H(13) 2.874 54501
H(3) H(13) 2.778 64602
H(3) H(14) 3.077 54501
H(3) H(15) 2.863 54501
H(3) H(21) 2.776 .
H(3) H(22) 2.709 .
H(4) O(2) 2.546 .
H(4) O(3) 3.165 .
H(4) O(4) 3.486 74602
H(4) C(10) 3.541 64602
H(4) C(12) 2.656 .
H(4) C(13) 2.030 .
H(4) C(15) 3.445 64602
H(4) C(16) 2.433 .
H(4) C(21) 3.447 .
H(4) C(22) 3.231 .
H(4) H(2) 1.551 .
H(4) H(3) 1.551 .
H(4) H(5) 3.460 74602
H(4) H(6) 2.726 64602
H(4) H(9) 3.554 64602
H(4) H(10) 3.185 64602
H(4) H(13) 3.566 54501
H(4) H(13) 3.364 64602
H(4) H(15) 2.993 54501
H(4) H(16) 3.128 .
H(5) S(1) 2.994 .
H(5) O(2) 3.465 65602
H(5) O(4) 2.778 .
H(5) N(6) 2.028 .
H(5) C(7) 2.823 .
H(5) C(9) 2.855 75602
H(5) C(13) 3.188 75602
H(5) C(18) 3.030 .
H(5) C(19) 2.061 .
H(5) C(21) 3.339 75602
H(5) C(22) 3.130 .
H(5) C(22) 3.600 75602
H(5) C(25) 3.200 .
H(5) H(2) 1.998 75602
H(5) H(3) 3.364 75602
H(5) H(4) 3.460 75602
H(5) H(6) 1.551 .
H(5) H(10) 3.567 .
H(5) H(13) 3.383 .
H(5) H(14) 2.489 .
H(5) H(16) 2.495 75602
H(5) H(17) 3.532 75602
H(5) H(22) 3.139 75602
H(6) S(1) 2.835 .
H(6) O(2) 2.576 65602
H(6) O(4) 2.948 .
H(6) N(6) 2.028 .
H(6) C(7) 2.891 .
H(6) C(9) 3.368 65602
H(6) C(15) 2.962 .
H(6) C(16) 3.518 65602
H(6) C(18) 3.202 .
H(6) C(19) 2.057 .
H(6) C(22) 2.970 .
H(6) C(25) 2.913 .
H(6) C(26) 3.161 .
H(6) H(2) 3.451 75602
H(6) H(3) 3.227 65602
H(6) H(4) 2.726 65602
H(6) H(5) 1.551 .
H(6) H(10) 2.470 .
H(6) H(13) 3.151 .
H(6) H(14) 3.001 .
H(6) H(16) 3.320 75602
H(6) H(21) 3.081 .
H(7) O(2) 3.393 .
H(7) O(3) 3.396 .
H(7) O(5) 2.777 75602
H(7) C(7) 2.016 .
H(7) C(8) 3.386 65602
H(7) C(12) 2.059 .
H(7) C(13) 3.338 .
H(7) C(16) 2.740 .
H(7) C(17) 2.841 .
H(7) C(18) 2.634 .
H(7) C(19) 3.147 .
H(7) C(20) 3.571 65602
H(7) C(21) 2.589 .
H(7) C(23) 3.067 65602
H(7) H(1) 3.558 65602
H(7) H(8) 1.551 .
H(7) H(11) 3.590 .
H(7) H(12) 2.288 .
H(7) H(13) 3.153 .
H(7) H(14) 3.375 .
H(7) H(15) 2.327 .
H(7) H(16) 3.503 .
H(7) H(17) 2.577 .
H(7) H(18) 3.042 65602
H(7) H(21) 3.333 65602
H(8) O(2) 2.539 .
H(8) O(3) 3.535 .
H(8) C(7) 2.009 .
H(8) C(8) 3.495 65602
H(8) C(12) 2.053 .
H(8) C(13) 2.866 .
H(8) C(16) 2.438 .
H(8) C(18) 2.896 .
H(8) C(19) 2.864 .
H(8) C(21) 3.326 .
H(8) C(22) 3.173 .
H(8) C(25) 3.440 65602
H(8) H(1) 3.292 65602
H(8) H(3) 2.936 65602
H(8) H(7) 1.551 .
H(8) H(12) 3.535 .
H(8) H(13) 3.018 .
H(8) H(13) 3.341 64602
H(8) H(15) 2.978 .
H(8) H(17) 3.496 .
H(8) H(21) 2.618 65602
H(8) H(22) 3.534 65602
H(9) O(3) 2.743 65602
H(9) O(4) 3.262 45501
H(9) C(15) 2.044 .
H(9) C(16) 3.566 65602
H(9) C(20) 2.034 .
H(9) C(23) 3.254 .
H(9) C(23) 3.099 65502
H(9) C(24) 3.065 65602
H(9) C(26) 3.260 .
H(9) C(27) 2.657 .
H(9) H(4) 3.554 65602
H(9) H(10) 2.360 .
H(9) H(18) 2.636 65502
H(9) H(19) 3.294 65602
H(9) H(20) 2.639 65602
H(9) H(23) 2.979 .
H(9) H(24) 3.506 .
H(9) H(24) 3.264 65502
H(9) H(25) 2.441 .
H(10) S(1) 2.823 .
H(10) O(2) 2.662 65602
H(10) O(3) 3.010 65602
H(10) O(4) 2.704 .
H(10) N(6) 3.369 .
H(10) C(8) 3.270 .
H(10) C(10) 3.204 .
H(10) C(14) 2.057 .
H(10) C(16) 3.153 65602
H(10) C(20) 3.294 .
H(10) C(26) 2.044 .
H(10) C(27) 3.360 65502
H(10) H(4) 3.185 65602
H(10) H(5) 3.567 .
H(10) H(6) 2.470 .
H(10) H(9) 2.360 .
H(10) H(24) 2.464 65502
H(10) H(25) 3.574 65502
H(11) O(3) 3.260 .
H(11) O(5) 3.132 75602
H(11) C(8) 3.518 75602
H(11) C(12) 3.353 .
H(11) C(21) 2.054 .
H(11) C(24) 2.034 .
H(11) C(27) 3.105 65601
H(11) H(1) 2.640 75602
H(11) H(7) 3.590 .
H(11) H(12) 1.551 .
H(11) H(16) 2.341 .
H(11) H(17) 2.336 .
H(11) H(19) 2.331 .
H(11) H(20) 2.302 .
H(11) H(23) 3.234 65601
H(11) H(23) 3.512 65602
H(11) H(24) 3.293 65601
H(11) H(25) 2.371 65601
H(12) O(3) 2.652 .
H(12) O(5) 2.535 75602
H(12) C(11) 2.904 .
H(12) C(12) 2.692 .
H(12) C(16) 2.952 .
H(12) C(20) 3.401 65602
H(12) C(21) 2.043 .
H(12) C(23) 3.148 65602
H(12) C(24) 2.027 .
H(12) C(27) 3.198 65602
H(12) H(1) 3.365 75602
H(12) H(7) 2.288 .
H(12) H(8) 3.535 .
H(12) H(11) 1.551 .
H(12) H(16) 2.792 .
H(12) H(17) 2.351 .
H(12) H(18) 2.645 65602
H(12) H(19) 2.315 .
H(12) H(20) 2.778 .
H(12) H(23) 2.741 65602
H(12) H(24) 3.099 65602
H(13) O(2) 3.316 65602
H(13) C(7) 2.017 .
H(13) C(9) 3.483 56501
H(13) C(9) 3.164 65602
H(13) C(10) 3.326 .
H(13) C(11) 2.985 .
H(13) C(13) 2.830 65602
H(13) C(19) 2.897 .
H(13) C(19) 3.486 65602
H(13) C(22) 2.822 65602
H(13) C(25) 3.259 65602
H(13) H(2) 3.496 56501
H(13) H(3) 2.874 56501
H(13) H(3) 2.778 65602
H(13) H(4) 3.566 56501
H(13) H(4) 3.364 65602
H(13) H(5) 3.383 .
H(13) H(6) 3.151 .
H(13) H(7) 3.153 .
H(13) H(8) 3.018 .
H(13) H(8) 3.341 65602
H(13) H(14) 1.551 .
H(13) H(15) 1.551 .
H(13) H(21) 2.766 65602
H(14) N(6) 3.105 75602
H(14) C(7) 2.019 .
H(14) C(9) 3.504 56501
H(14) C(10) 2.832 .
H(14) C(11) 3.309 .
H(14) C(19) 2.651 .
H(14) C(22) 3.312 75602
H(14) C(25) 3.101 75602
H(14) H(2) 3.124 56501
H(14) H(3) 3.077 56501
H(14) H(5) 2.489 .
H(14) H(6) 3.001 .
H(14) H(7) 3.375 .
H(14) H(13) 1.551 .
H(14) H(15) 1.551 .
H(14) H(22) 2.616 75602
H(15) S(1) 3.423 75602
H(15) O(5) 2.920 75602
H(15) N(6) 3.130 75602
H(15) C(7) 2.015 .
H(15) C(9) 3.045 56501
H(15) C(11) 2.608 .
H(15) C(19) 3.227 .
H(15) H(2) 2.766 56501
H(15) H(3) 2.863 56501
H(15) H(4) 2.993 56501
H(15) H(7) 2.327 .
H(15) H(8) 2.978 .
H(15) H(13) 1.551 .
H(15) H(14) 1.551 .
H(15) H(21) 3.216 65602
H(15) H(22) 3.149 75602
H(16) O(2) 3.543 65501
H(16) O(3) 3.110 .
H(16) O(4) 2.917 74602
H(16) C(9) 2.933 .
H(16) C(10) 3.282 74602
H(16) C(11) 3.333 .
H(16) C(12) 2.060 .
H(16) C(13) 2.484 .
H(16) C(16) 2.911 .
H(16) C(17) 2.034 .
H(16) C(22) 3.301 .
H(16) C(24) 2.608 .
H(16) H(2) 2.651 .
H(16) H(4) 3.128 .
H(16) H(5) 2.495 74602
H(16) H(6) 3.320 74602
H(16) H(7) 3.503 .
H(16) H(11) 2.341 .
H(16) H(12) 2.792 .
H(16) H(17) 1.551 .
H(16) H(19) 3.486 .
H(16) H(20) 2.424 .
H(17) O(5) 2.886 75602
H(17) C(7) 2.873 .
H(17) C(11) 2.585 .
H(17) C(12) 2.062 .
H(17) C(13) 2.799 .
H(17) C(16) 3.340 .
H(17) C(17) 2.050 .
H(17) C(19) 3.103 .
H(17) C(22) 3.127 .
H(17) C(24) 3.283 .
H(17) H(1) 3.307 75602
H(17) H(5) 3.532 74602
H(17) H(7) 2.577 .
H(17) H(8) 3.496 .
H(17) H(11) 2.336 .
H(17) H(12) 2.351 .
H(17) H(16) 1.551 .
H(17) H(20) 3.487 .
H(17) H(22) 2.929 75602
H(18) O(3) 2.966 64602
H(18) C(8) 2.031 .
H(18) C(14) 3.255 .
H(18) C(14) 2.958 64502
H(18) C(15) 3.533 64502
H(18) C(16) 3.387 64602
H(18) C(17) 3.361 64602
H(18) C(20) 2.035 .
H(18) C(20) 3.560 64502
H(18) C(24) 3.288 64602
H(18) C(26) 3.252 .
H(18) C(27) 2.677 .
H(18) H(1) 2.329 .
H(18) H(7) 3.042 64602
H(18) H(9) 2.636 64502
H(18) H(12) 2.645 64602
H(18) H(19) 3.094 64602
H(18) H(23) 3.046 .
H(18) H(24) 2.462 .
H(18) H(25) 3.501 .
H(18) H(25) 3.151 64502
H(19) O(3) 1.983 .
H(19) C(8) 3.026 55601
H(19) C(14) 3.243 55601
H(19) C(15) 3.140 55601
H(19) C(16) 3.186 .
H(19) C(17) 2.030 .
H(19) C(20) 3.218 55601
H(19) C(21) 3.286 .
H(19) C(23) 3.122 55601
H(19) C(26) 3.006 55601
H(19) H(1) 3.517 55601
H(19) H(9) 3.294 64602
H(19) H(11) 2.331 .
H(19) H(12) 2.315 .
H(19) H(16) 3.486 .
H(19) H(18) 3.094 65602
H(19) H(20) 1.551 .
H(19) H(23) 3.161 65601
H(19) H(24) 3.480 65602
H(19) H(25) 3.430 65601
H(20) O(3) 1.972 .
H(20) O(4) 2.605 74602
H(20) C(12) 3.263 .
H(20) C(14) 3.536 64602
H(20) C(16) 2.871 .
H(20) C(17) 2.016 .
H(20) C(21) 2.630 .
H(20) C(27) 3.535 65601
H(20) H(9) 2.639 64602
H(20) H(11) 2.302 .
H(20) H(12) 2.778 .
H(20) H(16) 2.424 .
H(20) H(17) 3.487 .
H(20) H(19) 1.551 .
H(20) H(23) 3.281 65601
H(20) H(24) 3.355 65601
H(20) H(25) 3.388 65601
H(21) S(1) 2.809 .
H(21) O(5) 3.152 .
H(21) N(6) 2.023 .
H(21) C(7) 3.561 64602
H(21) C(8) 3.043 .
H(21) C(9) 3.286 .
H(21) C(10) 2.900 .
H(21) C(11) 3.282 64602
H(21) C(13) 2.945 .
H(21) C(18) 3.295 64602
H(21) C(19) 2.931 .
H(21) C(22) 2.053 .
H(21) C(26) 2.854 .
H(21) H(1) 2.995 .
H(21) H(3) 2.776 .
H(21) H(6) 3.081 .
H(21) H(7) 3.333 64602
H(21) H(8) 2.618 64602
H(21) H(13) 2.766 64602
H(21) H(15) 3.216 64602
H(21) H(22) 1.551 .
H(22) S(1) 2.951 .
H(22) O(5) 2.792 .
H(22) N(6) 2.029 .
H(22) C(7) 3.164 74602
H(22) C(9) 2.964 .
H(22) C(10) 3.208 .
H(22) C(13) 2.778 .
H(22) C(18) 3.108 74602
H(22) C(19) 3.134 .
H(22) C(19) 3.410 74602
H(22) C(22) 2.059 .
H(22) H(1) 3.576 .
H(22) H(2) 2.922 .
H(22) H(3) 2.709 .
H(22) H(5) 3.139 74602
H(22) H(8) 3.534 64602
H(22) H(14) 2.616 74602
H(22) H(15) 3.149 74602
H(22) H(17) 2.929 74602
H(22) H(21) 1.551 .
H(23) S(1) 3.102 45501
H(23) O(4) 3.149 45501
H(23) O(5) 2.532 45501
H(23) C(14) 2.929 .
H(23) C(17) 3.527 64602
H(23) C(20) 2.028 .
H(23) C(23) 2.969 .
H(23) C(24) 3.562 45401
H(23) H(9) 2.979 .
H(23) H(11) 3.234 45401
H(23) H(11) 3.512 64602
H(23) H(12) 2.741 64602
H(23) H(18) 3.046 .
H(23) H(19) 3.161 45401
H(23) H(20) 3.281 45401
H(23) H(24) 1.551 .
H(23) H(25) 1.551 .
H(24) O(3) 3.266 55401
H(24) O(4) 3.576 64502
H(24) C(14) 3.246 .
H(24) C(14) 3.375 64502
H(24) C(15) 2.934 64502
H(24) C(20) 2.036 .
H(24) C(23) 2.614 .
H(24) H(9) 3.506 .
H(24) H(9) 3.264 64502
H(24) H(10) 2.464 64502
H(24) H(11) 3.293 45401
H(24) H(12) 3.099 64602
H(24) H(18) 2.462 .
H(24) H(19) 3.480 64602
H(24) H(20) 3.355 45401
H(24) H(23) 1.551 .
H(24) H(25) 1.551 .
H(25) O(3) 3.368 55401
H(25) C(14) 2.592 .
H(25) C(17) 3.240 45401
H(25) C(20) 2.022 .
H(25) C(23) 3.232 .
H(25) C(24) 3.568 45401
H(25) H(1) 3.145 65502
H(25) H(9) 2.441 .
H(25) H(10) 3.574 64502
H(25) H(11) 2.371 45401
H(25) H(18) 3.501 .
H(25) H(18) 3.151 65502
H(25) H(19) 3.430 45401
H(25) H(20) 3.388 45401
H(25) H(23) 1.551 .
H(25) H(24) 1.551 .

loop_
_geom_torsion_atom_site_label_1
_geom_torsion_atom_site_label_2
_geom_torsion_atom_site_label_3
_geom_torsion_atom_site_label_4
_geom_torsion
O(4) S(1) N(6) C(10) 36.49(15)
O(4) S(1) N(6) C(25) 177.86(13)
O(4) S(1) C(26) C(8) 144.98(15)
O(4) S(1) C(26) C(15) -35.28(17)
O(5) S(1) N(6) C(10) 165.90(13)
O(5) S(1) N(6) C(25) -52.73(14)
O(5) S(1) C(26) C(8) 13.78(17)
O(5) S(1) C(26) C(15) -166.47(14)
N(6) S(1) C(26) C(8) -100.20(16)
N(6) S(1) C(26) C(15) 79.54(16)
C(26) S(1) N(6) C(10) -79.56(15)
C(26) S(1) N(6) C(25) 61.82(15)
C(16) O(3) C(24) C(17) 30.6(2)
C(24) O(3) C(16) O(2) 175.55(19)
C(24) O(3) C(16) C(12) -6.0(3)
S(1) N(6) C(10) C(19) 167.62(11)
S(1) N(6) C(25) C(22) -169.58(11)
C(10) N(6) C(25) C(22) -25.35(18)
C(25) N(6) C(10) C(19) 24.12(18)
C(18) C(7) C(11) C(12) -159.13(15)
C(11) C(7) C(19) C(10) 172.34(16)
C(11) C(7) C(19) C(22) -1.3(2)
C(19) C(7) C(11) C(12) 26.2(2)
C(18) C(7) C(19) C(10) -2.0(2)
C(18) C(7) C(19) C(22) -175.57(16)
C(23) C(8) C(26) S(1) -177.74(15)
C(23) C(8) C(26) C(15) 2.5(2)
C(26) C(8) C(23) C(20) -0.5(3)
N(6) C(10) C(19) C(7) 172.86(17)
N(6) C(10) C(19) C(22) -12.84(17)
C(7) C(11) C(12) C(13) -40.6(2)
C(7) C(11) C(12) C(16) -159.99(14)
C(7) C(11) C(12) C(21) 78.24(17)
C(11) C(12) C(13) C(9) -153.17(15)
C(11) C(12) C(13) C(22) 32.0(2)
C(11) C(12) C(16) O(2) 67.4(2)
C(11) C(12) C(16) O(3) -111.0(2)
C(11) C(12) C(21) C(17) 80.19(18)
C(13) C(12) C(16) O(2) -53.2(2)
C(13) C(12) C(16) O(3) 128.40(19)
C(16) C(12) C(13) C(9) -37.0(2)
C(16) C(12) C(13) C(22) 148.20(16)
C(13) C(12) C(21) C(17) -157.85(15)
C(21) C(12) C(13) C(9) 85.96(18)
C(21) C(12) C(13) C(22) -88.88(18)
C(16) C(12) C(21) C(17) -36.7(2)
C(21) C(12) C(16) O(2) -172.55(19)
C(21) C(12) C(16) O(3) 9.1(2)
C(9) C(13) C(22) C(19) 176.99(16)
C(9) C(13) C(22) C(25) -4.5(2)
C(12) C(13) C(22) C(19) -8.5(2)
C(12) C(13) C(22) C(25) 169.99(15)
C(15) C(14) C(20) C(23) 3.3(3)
C(15) C(14) C(20) C(27) -174.23(19)
C(20) C(14) C(15) C(26) -1.4(2)
C(14) C(15) C(26) S(1) 178.70(14)
C(14) C(15) C(26) C(8) -1.6(2)
C(21) C(17) C(24) O(3) -57.2(2)
C(24) C(17) C(21) C(12) 61.2(2)
C(7) C(19) C(22) C(13) -8.6(2)
C(7) C(19) C(22) C(25) 172.65(16)
C(10) C(19) C(22) C(13) 176.76(16)
C(10) C(19) C(22) C(25) -1.95(19)
C(14) C(20) C(23) C(8) -2.3(3)
C(27) C(20) C(23) C(8) 175.18(19)
C(13) C(22) C(25) N(6) -162.73(17)
C(19) C(22) C(25) N(6) 15.92(17)
